data_4339433
loop_
_publ_author_name
'Gennari, Marcello'
'Lanfranchi, Maurizio'
'Cammi, Roberto'
'Pellinghelli, Maria Angela'
'Marchi\`o, Luciano'

_publ_section_title
;
 Mononuclear and polynuclear copper(I) complexes with a new N,N',S-donor
 ligand and with structural analogies to the copper thionein core.
;
_journal_issue 24
_journal_name_full 'Inorganic chemistry'
_journal_page_first 10143
_journal_page_last 10152
_journal_paper_doi 10.1021/ic701189b
_journal_volume 46
_journal_year 2007
_chemical_formula_moiety 'C76 H45 Cu6 F30 N7 O2 S8'
_chemical_formula_sum 'C76 H45 Cu6 F30 N7 O2 S8'
_chemical_formula_weight 2295.91
_chemical_name_systematic
;
 ?
;
_space_group_IT_number 2
_symmetry_cell_setting triclinic
_symmetry_space_group_name_Hall '-P 1'
_symmetry_space_group_name_H-M 'P -1'
_atom_sites_solution_hydrogens geom
_atom_sites_solution_primary direct
_atom_sites_solution_secondary difmap
_audit_creation_method SHELXL-97
_cell_angle_alpha 106.930(10)
_cell_angle_beta 100.920(10)
_cell_angle_gamma 93.450(10)
_cell_formula_units_Z 2
_cell_length_a 15.502(2)
_cell_length_b 16.672(2)
_cell_length_c 18.535(2)
_cell_measurement_reflns_used 4933
_cell_measurement_temperature 293(2)
_cell_measurement_theta_max 25.00
_cell_measurement_theta_min 1.35
_cell_volume 4465.7(10)
_computing_cell_refinement Saint
_computing_data_collection Smart
_computing_data_reduction Saint
_computing_molecular_graphics 'Ortep3 for windows'
_computing_structure_refinement 'SHELXL-97 (Sheldrick, 1997)'
_computing_structure_solution Sir97
_diffrn_ambient_temperature 293(2)
_diffrn_measured_fraction_theta_full 0.996
_diffrn_measured_fraction_theta_max 0.996
_diffrn_measurement_device_type 'Bruker Smart 1000 area detector'
_diffrn_measurement_method 'Theta & omega scan'
_diffrn_radiation_monochromator graphite
_diffrn_radiation_source 'fine-focus sealed tube'
_diffrn_radiation_type MoK\a
_diffrn_radiation_wavelength 0.71073
_diffrn_reflns_av_R_equivalents 0.1370
_diffrn_reflns_av_sigmaI/netI 0.3484
_diffrn_reflns_limit_h_max 18
_diffrn_reflns_limit_h_min -18
_diffrn_reflns_limit_k_max 19
_diffrn_reflns_limit_k_min -19
_diffrn_reflns_limit_l_max 22
_diffrn_reflns_limit_l_min -22
_diffrn_reflns_number 42725
_diffrn_reflns_theta_full 25.00
_diffrn_reflns_theta_max 25.00
_diffrn_reflns_theta_min 1.35
_diffrn_standards_decay_% none
_exptl_absorpt_coefficient_mu 1.701
_exptl_absorpt_correction_T_max 1.000
_exptl_absorpt_correction_T_min 0.834
_exptl_absorpt_correction_type multi-scan
_exptl_absorpt_process_details SADABS
_exptl_crystal_colour colorless
_exptl_crystal_density_diffrn 1.707
_exptl_crystal_density_method 'not measured'
_exptl_crystal_description block
_exptl_crystal_F_000 2276
_exptl_crystal_size_max 0.35
_exptl_crystal_size_mid 0.15
_exptl_crystal_size_min 0.10
_refine_diff_density_max 0.426
_refine_diff_density_min -0.417
_refine_diff_density_rms 0.084
_refine_ls_extinction_method none
_refine_ls_goodness_of_fit_ref 0.979
_refine_ls_hydrogen_treatment mixed
_refine_ls_matrix_type full
_refine_ls_number_parameters 714
_refine_ls_number_reflns 15665
_refine_ls_number_restraints 0
_refine_ls_restrained_S_all 0.979
_refine_ls_R_factor_all 0.2778
_refine_ls_R_factor_gt 0.0780
_refine_ls_shift/su_max 0.002
_refine_ls_shift/su_mean 0.000
_refine_ls_structure_factor_coef Fsqd
_refine_ls_weighting_details 'calc w=1/[\s^2^(Fo^2^)+(0.0001P)^2^+0.0000P] where P=(Fo^2^+2Fc^2^)/3'
_refine_ls_weighting_scheme calc
_refine_ls_wR_factor_gt 0.0843
_refine_ls_wR_factor_ref 0.0986
_reflns_number_gt 3759
_reflns_number_total 15665
_reflns_threshold_expression >2sigma(I)
_cod_data_source_file ic701189b-file004.cif
_cod_data_source_block mg218
_cod_depositor_comments
;
The following automatic conversions were performed:

'_symmetry_cell_setting' value 'Triclinic' changed to 'triclinic'
according to
/usr/data/users/saulius/automatic-downloads/retrospective/ACS/lib/dictionaries/cif_core.dic
dictionary named 'cif_core.dic' version 2.4.2 from 2011-04-26.

Automatic conversion script
Id: cif_fix_values 2281 2013-09-26 08:29:07Z andrius 
;
_cod_original_cell_volume 4465.7(9)
_cod_original_sg_symbol_H-M P-1
_cod_database_code 4339433

loop_
_symmetry_equiv_pos_as_xyz
'x, y, z'
'-x, -y, -z'

loop_
_atom_site_label
_atom_site_type_symbol
_atom_site_fract_x
_atom_site_fract_y
_atom_site_fract_z
_atom_site_U_iso_or_equiv
_atom_site_adp_type
_atom_site_occupancy
_atom_site_symmetry_multiplicity
_atom_site_calc_flag
_atom_site_refinement_flags
C11 C 0.3224(7) 0.3832(6) 0.6860(7) 0.047(3) Uiso 1 1 d .
C12 C 0.4706(6) 0.2701(6) 0.5952(6) 0.064(3) Uiso 1 1 d .
H12A H 0.4311 0.2198 0.5632 0.077 Uiso 1 1 calc R
H12B H 0.5216 0.2518 0.6224 0.077 Uiso 1 1 calc R
C13 C 0.5002(7) 0.3133(6) 0.5452(6) 0.052(3) Uiso 1 1 d .
C14 C 0.6871(9) 0.2711(7) 0.2210(8) 0.074(4) Uiso 1 1 d .
C15 C 0.5874(7) 0.1746(7) 0.3377(6) 0.082(4) Uiso 1 1 d .
H15A H 0.6117 0.1863 0.3925 0.098 Uiso 1 1 calc R
H15B H 0.5289 0.1928 0.3323 0.098 Uiso 1 1 calc R
C16 C 0.5782(7) 0.0847(8) 0.3012(7) 0.059(4) Uiso 1 1 d .
C17 C 0.0972(5) 0.2881(5) 0.4772(4) 0.051(3) Uiso 1 1 d G
C27 C 0.1002(5) 0.2309(4) 0.5189(5) 0.070(4) Uiso 1 1 d G
C37 C 0.0326(7) 0.2208(5) 0.5564(4) 0.108(5) Uiso 1 1 d G
C47 C -0.0381(5) 0.2680(6) 0.5522(4) 0.100(4) Uiso 1 1 d G
C57 C -0.0411(4) 0.3252(5) 0.5104(5) 0.094(4) Uiso 1 1 d G
C67 C 0.0265(6) 0.3353(4) 0.4730(4) 0.073(4) Uiso 1 1 d G
C18 C 0.0940(6) -0.0193(4) 0.2916(6) 0.064(3) Uiso 1 1 d G
C28 C 0.1509(5) -0.0505(6) 0.3415(4) 0.079(4) Uiso 1 1 d G
C38 C 0.1663(5) -0.1345(7) 0.3183(6) 0.085(4) Uiso 1 1 d G
C48 C 0.1249(6) -0.1873(4) 0.2451(6) 0.084(4) Uiso 1 1 d G
C58 C 0.0680(6) -0.1560(6) 0.1952(4) 0.105(5) Uiso 1 1 d G
C68 C 0.0525(5) -0.0720(7) 0.2185(5) 0.093(4) Uiso 1 1 d G
C19 C -0.0278(5) 0.2978(7) 0.1722(4) 0.058(3) Uiso 1 1 d G
C29 C -0.0849(5) 0.2394(4) 0.1093(6) 0.099(5) Uiso 1 1 d G
C39 C -0.1126(5) 0.2591(6) 0.0414(5) 0.088(4) Uiso 1 1 d G
C49 C -0.0832(6) 0.3373(7) 0.0363(4) 0.093(4) Uiso 1 1 d G
C59 C -0.0262(6) 0.3957(5) 0.0991(7) 0.119(5) Uiso 1 1 d G
C69 C 0.0015(4) 0.3760(5) 0.1670(5) 0.066(4) Uiso 1 1 d G
C21 C 0.3874(7) 0.3955(6) 0.7557(7) 0.086(4) Uiso 1 1 d .
H21 H 0.3869 0.4246 0.8067 0.103 Uiso 1 1 calc R
C23 C 0.5894(7) 0.3351(6) 0.5380(6) 0.057(3) Uiso 1 1 d .
C24 C 0.7581(8) 0.2867(6) 0.2828(7) 0.088(4) Uiso 1 1 d .
H24 H 0.8143 0.3125 0.2864 0.106 Uiso 1 1 calc R
C26 C 0.6009(7) 0.0277(8) 0.3401(7) 0.066(4) Uiso 1 1 d .
C31 C 0.4514(8) 0.3506(7) 0.7242(7) 0.082(4) Uiso 1 1 d .
H31 H 0.5056 0.3450 0.7527 0.098 Uiso 1 1 calc R
C33 C 0.6116(7) 0.3794(6) 0.4927(6) 0.049(3) Uiso 1 1 d .
C34 C 0.7318(9) 0.2577(7) 0.3376(7) 0.094(4) Uiso 1 1 d .
H34 H 0.7660 0.2594 0.3851 0.113 Uiso 1 1 calc R
C36 C 0.5953(7) -0.0550(9) 0.3000(8) 0.068(4) Uiso 1 1 d .
C41 C 0.2361(7) 0.4206(6) 0.6804(6) 0.063(3) Uiso 1 1 d .
C43 C 0.5434(6) 0.3992(6) 0.4417(6) 0.047(3) Uiso 1 1 d .
C44 C 0.6766(7) 0.2904(7) 0.1502(7) 0.065(4) Uiso 1 1 d .
C46 C 0.5655(7) -0.0837(7) 0.2219(7) 0.064(4) Uiso 1 1 d .
C51 C 0.2199(7) 0.4669(6) 0.6270(6) 0.081(4) Uiso 1 1 d .
H51 H 0.2602 0.4718 0.5967 0.097 Uiso 1 1 calc R
C53 C 0.4575(7) 0.3729(6) 0.4480(6) 0.074(4) Uiso 1 1 d .
H53 H 0.4099 0.3841 0.4150 0.089 Uiso 1 1 calc R
C54 C 0.7179(7) 0.3704(8) 0.1594(7) 0.097(4) Uiso 1 1 d .
H54 H 0.7471 0.4050 0.2082 0.116 Uiso 1 1 calc R
C56 C 0.5436(6) -0.0199(7) 0.1913(6) 0.065(4) Uiso 1 1 d .
H56 H 0.5240 -0.0370 0.1379 0.078 Uiso 1 1 calc R
C61 C 0.1405(8) 0.5059(7) 0.6208(6) 0.098(4) Uiso 1 1 d .
H61 H 0.1302 0.5396 0.5888 0.117 Uiso 1 1 calc R
C63 C 0.6669(6) 0.3075(6) 0.5903(5) 0.089(4) Uiso 1 1 d .
H63A H 0.7209 0.3148 0.5735 0.133 Uiso 1 1 calc R
H63B H 0.6532 0.2491 0.5861 0.133 Uiso 1 1 calc R
H63C H 0.6738 0.3416 0.6431 0.133 Uiso 1 1 calc R
C64 C 0.7155(8) 0.3986(8) 0.0950(8) 0.122(5) Uiso 1 1 d .
H64 H 0.7442 0.4514 0.1007 0.146 Uiso 1 1 calc R
C71 C 0.0781(8) 0.4929(7) 0.6633(7) 0.097(4) Uiso 1 1 d .
H71 H 0.0255 0.5169 0.6583 0.116 Uiso 1 1 calc R
C73 C 0.7391(6) 0.4721(6) 0.5489(6) 0.078(4) Uiso 1 1 d .
H73A H 0.7153 0.5215 0.5409 0.117 Uiso 1 1 calc R
H73B H 0.8011 0.4767 0.5489 0.117 Uiso 1 1 calc R
H73C H 0.7308 0.4674 0.5976 0.117 Uiso 1 1 calc R
C74 C 0.6704(8) 0.3477(9) 0.0229(8) 0.115(5) Uiso 1 1 d .
H74 H 0.6665 0.3683 -0.0190 0.138 Uiso 1 1 calc R
C76 C 0.6325(7) 0.0556(7) 0.4230(7) 0.128(5) Uiso 1 1 d .
H76A H 0.6628 0.0127 0.4384 0.192 Uiso 1 1 calc R
H76B H 0.5832 0.0658 0.4475 0.192 Uiso 1 1 calc R
H76C H 0.6724 0.1068 0.4382 0.192 Uiso 1 1 calc R
C81 C 0.0940(7) 0.4458(6) 0.7117(6) 0.083(4) Uiso 1 1 d .
H81 H 0.0519 0.4390 0.7398 0.100 Uiso 1 1 calc R
C83 C 0.5577(6) 0.4403(6) 0.3844(6) 0.086(4) Uiso 1 1 d .
H83A H 0.5462 0.4980 0.4012 0.129 Uiso 1 1 calc R
H83B H 0.5184 0.4112 0.3357 0.129 Uiso 1 1 calc R
H83C H 0.6179 0.4386 0.3786 0.129 Uiso 1 1 calc R
C84 C 0.6314(7) 0.2680(8) 0.0113(7) 0.114(5) Uiso 1 1 d .
H84 H 0.6028 0.2333 -0.0376 0.137 Uiso 1 1 calc R
C86 C 0.6952(10) -0.1252(9) 0.3526(9) 0.196(8) Uiso 1 1 d .
H86A H 0.7170 -0.1378 0.3059 0.294 Uiso 1 1 calc R
H86B H 0.7018 -0.1711 0.3740 0.294 Uiso 1 1 calc R
H86C H 0.7282 -0.0744 0.3892 0.294 Uiso 1 1 calc R
C91 C 0.1740(7) 0.4055(7) 0.7216(6) 0.075(4) Uiso 1 1 d .
C94 C 0.6365(7) 0.2408(8) 0.0771(8) 0.083(4) Uiso 1 1 d .
C96 C 0.5553(7) -0.1757(7) 0.1766(6) 0.106(5) Uiso 1 1 d .
H96A H 0.6035 -0.1868 0.1508 0.159 Uiso 1 1 calc R
H96B H 0.5004 -0.1901 0.1390 0.159 Uiso 1 1 calc R
H96C H 0.5556 -0.2091 0.2110 0.159 Uiso 1 1 calc R
C101 C 0.1012(8) 0.3322(8) 0.8115(8) 0.167(6) Uiso 1 1 d .
H10A H 0.0852 0.3879 0.8308 0.250 Uiso 1 1 calc R
H10B H 0.1112 0.3071 0.8523 0.250 Uiso 1 1 calc R
H10C H 0.0542 0.2982 0.7703 0.250 Uiso 1 1 calc R
C104 C 0.6633(8) 0.0733(7) 0.0487(7) 0.142(5) Uiso 1 1 d .
H10D H 0.6875 0.0758 0.0053 0.212 Uiso 1 1 calc R
H10E H 0.6411 0.0160 0.0416 0.212 Uiso 1 1 calc R
H10F H 0.7086 0.0939 0.0951 0.212 Uiso 1 1 calc R
C110 C 0.2514(5) 0.3822(5) 0.1967(4) 0.039(3) Uiso 1 1 d G
C210 C 0.1990(4) 0.3379(3) 0.1246(5) 0.052(3) Uiso 1 1 d G
C310 C 0.1844(4) 0.3760(6) 0.0666(3) 0.072(4) Uiso 1 1 d G
C410 C 0.2222(5) 0.4583(6) 0.0806(5) 0.069(4) Uiso 1 1 d G
C510 C 0.2747(5) 0.5026(4) 0.1527(6) 0.079(4) Uiso 1 1 d G
C610 C 0.2893(4) 0.4645(5) 0.2107(4) 0.077(4) Uiso 1 1 d G
C111 C 0.3797(5) 0.2375(5) 0.0851(6) 0.061(3) Uiso 1 1 d G
C211 C 0.3354(4) 0.2187(4) 0.0084(6) 0.070(4) Uiso 1 1 d G
C311 C 0.3391(5) 0.2789(7) -0.0297(4) 0.107(5) Uiso 1 1 d G
C411 C 0.3870(6) 0.3579(6) 0.0088(6) 0.098(5) Uiso 1 1 d G
C511 C 0.4313(5) 0.3768(4) 0.0854(6) 0.095(5) Uiso 1 1 d G
C611 C 0.4277(5) 0.3166(6) 0.1236(4) 0.063(4) Uiso 1 1 d G
C112 C 0.3439(4) 0.0456(3) 0.3076(5) 0.036(3) Uiso 1 1 d G
C212 C 0.3847(4) 0.0156(5) 0.3664(3) 0.055(3) Uiso 1 1 d G
C312 C 0.3968(4) -0.0693(6) 0.3504(4) 0.054(3) Uiso 1 1 d G
C412 C 0.3682(5) -0.1241(3) 0.2757(6) 0.061(3) Uiso 1 1 d G
C512 C 0.3275(4) -0.0941(5) 0.2169(3) 0.069(4) Uiso 1 1 d G
C612 C 0.3153(4) -0.0092(5) 0.2328(4) 0.052(3) Uiso 1 1 d G
C1 C 0.1068(8) 0.0757(7) 0.0787(8) 0.096(5) Uiso 1 1 d .
C2 C 0.1435(8) 0.0438(7) 0.0075(7) 0.143(5) Uiso 1 1 d .
H2A H 0.2033 0.0329 0.0220 0.215 Uiso 1 1 calc R
H2B H 0.1424 0.0856 -0.0189 0.215 Uiso 1 1 calc R
H2C H 0.1081 -0.0074 -0.0261 0.215 Uiso 1 1 calc R
N11 N 0.4260(7) 0.3182(6) 0.6510(6) 0.076(3) Uani 1 1 d .
N13 N 0.4393(5) 0.3342(5) 0.4961(5) 0.060(3) Uani 1 1 d .
N14 N 0.6429(7) 0.2248(6) 0.3080(7) 0.083(4) Uani 1 1 d .
N16 N 0.5460(5) 0.0607(5) 0.2256(6) 0.062(3) Uani 1 1 d .
N21 N 0.3439(6) 0.3393(5) 0.6210(5) 0.057(3) Uani 1 1 d .
N24 N 0.6128(7) 0.2325(6) 0.2359(6) 0.076(3) Uani 1 1 d .
N1 N 0.0774(6) 0.0959(6) 0.1339(6) 0.090(3) Uiso 1 1 d .
O13 O 0.6949(4) 0.3999(5) 0.4890(4) 0.086(3) Uani 1 1 d .
O16 O 0.6105(6) -0.1147(6) 0.3371(6) 0.135(4) Uani 1 1 d .
F27 F 0.1644(4) 0.1837(4) 0.5233(4) 0.106(2) Uani 1 1 d .
F28 F 0.1900(4) -0.0055(4) 0.4098(4) 0.113(3) Uani 1 1 d .
F29 F -0.1172(4) 0.1654(4) 0.1116(4) 0.130(3) Uani 1 1 d .
F37 F 0.0366(5) 0.1687(5) 0.5980(4) 0.171(4) Uani 1 1 d .
F38 F 0.2189(5) -0.1667(5) 0.3641(5) 0.179(4) Uani 1 1 d .
F39 F -0.1639(5) 0.2038(6) -0.0207(5) 0.220(5) Uani 1 1 d .
F47 F -0.1025(5) 0.2656(6) 0.5914(6) 0.224(5) Uani 1 1 d .
F48 F 0.1371(5) -0.2699(4) 0.2192(6) 0.190(4) Uani 1 1 d .
F49 F -0.1085(6) 0.3568(6) -0.0312(4) 0.199(4) Uani 1 1 d .
F57 F -0.1019(4) 0.3764(5) 0.5097(5) 0.168(3) Uani 1 1 d .
F58 F 0.0284(5) -0.2054(5) 0.1263(5) 0.168(3) Uani 1 1 d .
F59 F 0.0022(5) 0.4700(5) 0.0919(5) 0.162(3) Uani 1 1 d .
F67 F 0.0271(4) 0.3968(4) 0.4406(4) 0.112(2) Uani 1 1 d .
F68 F -0.0083(5) -0.0489(4) 0.1710(4) 0.141(3) Uani 1 1 d .
F69 F 0.0561(4) 0.4328(4) 0.2245(4) 0.100(2) Uani 1 1 d .
F210 F 0.1635(4) 0.2605(4) 0.1105(3) 0.089(2) Uani 1 1 d .
F211 F 0.2897(4) 0.1487(4) -0.0340(4) 0.134(3) Uani 1 1 d .
F212 F 0.4124(4) 0.0635(4) 0.4379(4) 0.107(2) Uani 1 1 d .
F310 F 0.1358(4) 0.3323(5) 0.0009(4) 0.127(3) Uani 1 1 d .
F311 F 0.2905(6) 0.2620(6) -0.1006(4) 0.184(4) Uani 1 1 d .
F312 F 0.4327(4) -0.0996(4) 0.4054(4) 0.120(3) Uani 1 1 d .
F410 F 0.2068(5) 0.4939(5) 0.0236(5) 0.168(4) Uani 1 1 d .
F411 F 0.3880(7) 0.4137(7) -0.0306(6) 0.264(6) Uani 1 1 d .
F412 F 0.3771(4) -0.2058(4) 0.2617(4) 0.107(2) Uani 1 1 d .
F510 F 0.3139(5) 0.5829(4) 0.1649(5) 0.157(3) Uani 1 1 d .
F511 F 0.4769(5) 0.4538(4) 0.1232(6) 0.185(4) Uani 1 1 d .
F512 F 0.3008(4) -0.1463(4) 0.1480(4) 0.130(3) Uani 1 1 d .
F610 F 0.3434(4) 0.5104(4) 0.2758(4) 0.115(2) Uani 1 1 d .
F611 F 0.4691(4) 0.3388(4) 0.1963(4) 0.105(2) Uani 1 1 d .
F612 F 0.2747(4) 0.0166(4) 0.1779(4) 0.118(3) Uani 1 1 d .
S11 S 0.1951(2) 0.3382(3) 0.7777(2) 0.1264(16) Uani 1 1 d .
S14 S 0.5758(2) 0.1368(2) 0.0560(2) 0.1106(14) Uani 1 1 d .
S17 S 0.18531(16) 0.30385(17) 0.43069(16) 0.0551(9) Uani 1 1 d .
S18 S 0.07040(19) 0.08550(19) 0.32484(19) 0.0862(12) Uani 1 1 d .
S19 S 0.00019(18) 0.27260(19) 0.25789(18) 0.0738(10) Uani 1 1 d .
S110 S 0.27324(17) 0.34063(18) 0.27515(17) 0.0663(10) Uani 1 1 d .
S111 S 0.37030(17) 0.16053(18) 0.12888(17) 0.0679(10) Uani 1 1 d .
S112 S 0.33451(17) 0.15659(18) 0.33369(17) 0.0637(10) Uani 1 1 d .
Cu1 Cu 0.31055(8) 0.32018(8) 0.51063(8) 0.0652(5) Uani 1 1 d .
Cu2 Cu 0.51311(9) 0.14297(10) 0.16605(9) 0.0854(6) Uani 1 1 d .
Cu3 Cu 0.32307(9) 0.21364(9) 0.23704(8) 0.0699(5) Uani 1 1 d .
Cu4 Cu 0.14482(8) 0.30509(9) 0.30339(8) 0.0686(5) Uani 1 1 d .
Cu5 Cu 0.05191(9) 0.14577(9) 0.23088(9) 0.0848(6) Uani 1 1 d .
Cu6 Cu 0.19850(8) 0.17020(9) 0.35643(8) 0.0743(5) Uani 1 1 d .

loop_
_atom_site_aniso_label
_atom_site_aniso_U_11
_atom_site_aniso_U_22
_atom_site_aniso_U_33
_atom_site_aniso_U_23
_atom_site_aniso_U_13
_atom_site_aniso_U_12
N11 0.085(9) 0.095(9) 0.045(8) 0.005(7) 0.025(7) 0.035(7)
N13 0.024(6) 0.107(8) 0.067(7) 0.051(7) 0.015(5) 0.002(5)
N14 0.060(9) 0.068(8) 0.129(11) 0.024(9) 0.047(9) 0.023(7)
N16 0.025(5) 0.048(7) 0.107(9) 0.021(7) 0.008(6) 0.007(5)
N21 0.067(7) 0.066(7) 0.042(8) 0.020(6) 0.015(6) 0.023(6)
N24 0.075(9) 0.062(8) 0.081(9) 0.006(7) 0.017(8) 0.016(7)
O13 0.024(5) 0.104(7) 0.114(7) 0.000(6) 0.031(5) 0.011(5)
O16 0.098(8) 0.146(9) 0.193(11) 0.099(8) 0.040(7) 0.010(7)
F27 0.102(5) 0.118(6) 0.139(7) 0.091(5) 0.028(5) 0.054(5)
F28 0.077(5) 0.165(7) 0.117(7) 0.077(6) 0.016(5) 0.020(5)
F29 0.082(5) 0.118(7) 0.142(7) -0.001(5) -0.019(5) -0.018(5)
F37 0.239(9) 0.169(8) 0.149(8) 0.092(7) 0.095(7) -0.018(7)
F38 0.117(7) 0.191(8) 0.316(12) 0.190(9) 0.068(7) 0.060(6)
F39 0.121(7) 0.336(13) 0.128(8) -0.009(8) -0.038(6) 0.077(8)
F47 0.155(8) 0.253(10) 0.307(13) 0.081(9) 0.161(8) 0.017(7)
F48 0.172(8) 0.082(6) 0.360(14) 0.081(8) 0.138(9) 0.039(6)
F49 0.239(10) 0.326(12) 0.095(7) 0.118(8) 0.063(7) 0.165(9)
F57 0.079(6) 0.228(9) 0.220(9) 0.068(7) 0.073(6) 0.079(6)
F58 0.188(8) 0.113(7) 0.178(9) -0.006(7) 0.074(7) -0.023(6)
F59 0.191(8) 0.164(8) 0.218(10) 0.134(7) 0.108(7) 0.103(7)
F67 0.099(5) 0.121(6) 0.139(7) 0.059(5) 0.033(5) 0.074(5)
F68 0.133(7) 0.134(7) 0.132(7) 0.041(6) -0.018(6) -0.004(5)
F69 0.091(5) 0.085(5) 0.123(6) 0.020(5) 0.037(5) 0.020(4)
F210 0.074(5) 0.095(5) 0.103(6) 0.044(5) 0.009(4) 0.008(4)
F211 0.135(7) 0.147(7) 0.079(6) 0.003(5) -0.023(5) 0.019(6)
F212 0.140(6) 0.089(5) 0.087(6) 0.027(5) 0.005(5) 0.038(5)
F310 0.107(6) 0.193(8) 0.076(6) 0.041(6) 0.003(5) 0.022(6)
F311 0.224(10) 0.228(10) 0.117(8) 0.073(7) 0.026(7) 0.108(8)
F312 0.148(7) 0.097(6) 0.121(7) 0.052(5) 0.003(5) 0.037(5)
F410 0.155(7) 0.239(9) 0.203(9) 0.190(8) 0.060(7) 0.058(7)
F411 0.271(12) 0.378(16) 0.319(14) 0.272(13) 0.183(11) 0.183(11)
F412 0.121(6) 0.080(5) 0.135(7) 0.036(5) 0.046(5) 0.047(4)
F510 0.199(8) 0.089(6) 0.217(9) 0.083(6) 0.077(7) 0.000(6)
F511 0.150(7) 0.091(6) 0.365(13) 0.090(8) 0.140(8) 0.041(6)
F512 0.148(7) 0.111(6) 0.093(6) -0.001(5) -0.001(5) -0.021(5)
F610 0.132(6) 0.067(5) 0.135(7) 0.021(5) 0.021(5) -0.006(5)
F611 0.072(5) 0.104(6) 0.118(7) 0.005(5) 0.011(5) 0.011(4)
F612 0.140(6) 0.121(6) 0.087(6) 0.056(5) -0.030(5) 0.015(5)
S11 0.089(3) 0.187(4) 0.155(4) 0.114(4) 0.052(3) 0.032(3)
S14 0.102(3) 0.110(3) 0.117(4) 0.015(3) 0.048(3) 0.018(3)
S17 0.0348(19) 0.077(2) 0.059(2) 0.0273(19) 0.0122(17) 0.0108(17)
S18 0.067(2) 0.084(3) 0.110(3) 0.034(2) 0.019(2) 0.008(2)
S19 0.050(2) 0.096(3) 0.077(3) 0.030(2) 0.0113(19) 0.016(2)
S110 0.058(2) 0.076(2) 0.074(3) 0.034(2) 0.0192(19) 0.0074(19)
S111 0.053(2) 0.075(2) 0.081(3) 0.033(2) 0.012(2) 0.0185(19)
S112 0.051(2) 0.074(2) 0.078(3) 0.037(2) 0.0203(19) 0.0229(18)
Cu1 0.0394(10) 0.0744(12) 0.0813(13) 0.0247(10) 0.0090(9) 0.0119(8)
Cu2 0.0581(11) 0.0903(13) 0.1077(15) 0.0362(12) 0.0062(11) 0.0180(10)
Cu3 0.0553(10) 0.0743(12) 0.0873(13) 0.0371(10) 0.0123(9) 0.0115(9)
Cu4 0.0554(10) 0.0807(12) 0.0763(13) 0.0322(10) 0.0155(9) 0.0156(9)
Cu5 0.0636(11) 0.0886(13) 0.1012(15) 0.0309(11) 0.0129(10) 0.0104(10)
Cu6 0.0630(11) 0.0877(13) 0.0821(13) 0.0341(10) 0.0225(10) 0.0235(10)

loop_
_atom_type_symbol
_atom_type_description
_atom_type_scat_dispersion_real
_atom_type_scat_dispersion_imag
_atom_type_scat_source
C C 0.0033 0.0016 'International Tables Vol C Tables 4.2.6.8 and 6.1.1.4'
H H 0.0000 0.0000 'International Tables Vol C Tables 4.2.6.8 and 6.1.1.4'
N N 0.0061 0.0033 'International Tables Vol C Tables 4.2.6.8 and 6.1.1.4'
O O 0.0106 0.0060 'International Tables Vol C Tables 4.2.6.8 and 6.1.1.4'
F F 0.0171 0.0103 'International Tables Vol C Tables 4.2.6.8 and 6.1.1.4'
S S 0.1246 0.1234 'International Tables Vol C Tables 4.2.6.8 and 6.1.1.4'
Cu Cu 0.3201 1.2651 'International Tables Vol C Tables 4.2.6.8 and 6.1.1.4'

loop_
_geom_angle_atom_site_label_1
_geom_angle_atom_site_label_2
_geom_angle_atom_site_label_3
_geom_angle
N21 C11 C21 116.0(10)
N21 C11 C41 118.3(11)
C21 C11 C41 125.5(11)
N11 C12 C13 115.8(9)
N13 C13 C12 117.8(10)
N13 C13 C23 112.8(10)
C12 C13 C23 129.4(11)
C24 C14 N24 110.4(12)
C24 C14 C44 132.1(14)
N24 C14 C44 117.4(13)
C16 C15 N14 115.5(10)
N16 C16 C26 122.1(12)
N16 C16 C15 114.1(11)
C26 C16 C15 123.8(13)
C27 C17 C67 120.0
C27 C17 S17 120.5(7)
C67 C17 S17 119.4(7)
F27 C27 C37 117.7(9)
F27 C27 C17 122.3(9)
C37 C27 C17 120.0
F37 C37 C27 120.2(9)
F37 C37 C47 119.8(9)
C27 C37 C47 120.0
F47 C47 C37 122.9(10)
F47 C47 C57 116.9(10)
C37 C47 C57 120.0
F57 C57 C47 122.7(9)
F57 C57 C67 117.0(9)
C47 C57 C67 120.0
F67 C67 C57 118.8(8)
F67 C67 C17 120.8(8)
C57 C67 C17 120.0
C28 C18 C68 120.0
C28 C18 S18 118.9(8)
C68 C18 S18 121.0(8)
F28 C28 C18 122.9(10)
F28 C28 C38 117.1(10)
C18 C28 C38 120.0
F38 C38 C28 121.8(11)
F38 C38 C48 118.2(11)
C28 C38 C48 120.0
F48 C48 C38 122.8(11)
F48 C48 C58 117.2(11)
C38 C48 C58 120.0
F58 C58 C48 120.4(11)
F58 C58 C68 119.6(11)
C48 C58 C68 120.0
F68 C68 C58 116.6(10)
F68 C68 C18 123.1(10)
C58 C68 C18 120.0
C29 C19 C69 120.0
C29 C19 S19 118.4(7)
C69 C19 S19 121.5(8)
F29 C29 C39 117.2(10)
F29 C29 C19 122.7(10)
C39 C29 C19 120.0
F39 C39 C29 121.7(11)
F39 C39 C49 118.2(11)
C29 C39 C49 120.0
F49 C49 C39 120.5(11)
F49 C49 C59 119.5(11)
C39 C49 C59 120.0
F59 C59 C49 118.6(10)
F59 C59 C69 121.4(10)
C49 C59 C69 120.0
F69 C69 C59 117.8(10)
F69 C69 C19 122.2(9)
C59 C69 C19 120.0
C31 C21 C11 98.9(11)
C33 C23 C13 125.7(11)
C33 C23 C63 117.5(10)
C13 C23 C63 116.8(10)
C34 C24 C14 108.2(12)
C36 C26 C16 119.5(13)
C36 C26 C76 119.8(13)
C16 C26 C76 120.7(13)
N11 C31 C21 111.2(12)
O13 C33 C23 123.8(11)
O13 C33 C43 117.8(10)
C23 C33 C43 118.2(10)
C24 C34 N14 106.1(11)
C26 C36 C46 121.5(14)
C26 C36 O16 121.2(13)
C46 C36 O16 117.0(13)
C91 C41 C51 122.4(11)
C91 C41 C11 121.5(11)
C51 C41 C11 116.0(10)
C33 C43 C53 113.9(10)
C33 C43 C83 124.2(10)
C53 C43 C83 121.8(10)
C94 C44 C54 118.2(12)
C94 C44 C14 129.2(13)
C54 C44 C14 112.5(12)
C36 C46 C56 112.5(12)
C36 C46 C96 122.4(12)
C56 C46 C96 125.1(12)
C41 C51 C61 118.5(11)
N13 C53 C43 125.5(11)
C44 C54 C64 119.8(13)
N16 C56 C46 130.0(12)
C71 C61 C51 119.7(12)
C74 C64 C54 119.7(13)
C81 C71 C61 120.3(12)
C84 C74 C64 122.0(14)
C71 C81 C91 122.8(12)
C74 C84 C94 116.9(13)
C41 C91 C81 116.1(11)
C41 C91 S11 118.8(9)
C81 C91 S11 125.1(9)
C44 C94 C84 123.3(13)
C44 C94 S14 123.4(11)
C84 C94 S14 113.1(11)
C210 C110 C610 120.0
C210 C110 S110 123.9(6)
C610 C110 S110 116.1(6)
F210 C210 C110 120.6(8)
F210 C210 C310 119.4(8)
C110 C210 C310 120.0
F310 C310 C210 117.6(8)
F310 C310 C410 122.4(8)
C210 C310 C410 120.0
F410 C410 C510 121.1(9)
F410 C410 C310 118.9(9)
C510 C410 C310 120.0
F510 C510 C610 120.7(8)
F510 C510 C410 119.3(8)
C610 C510 C410 120.0
F610 C610 C510 115.3(8)
F610 C610 C110 124.6(8)
C510 C610 C110 120.0
C211 C111 C611 120.0
C211 C111 S111 117.3(7)
C611 C111 S111 122.7(7)
F211 C211 C311 113.4(10)
F211 C211 C111 126.6(10)
C311 C211 C111 120.0
F311 C311 C211 118.9(11)
F311 C311 C411 120.9(11)
C211 C311 C411 120.0
F411 C411 C511 122.5(12)
F411 C411 C311 117.5(12)
C511 C411 C311 120.0
F511 C511 C411 120.1(10)
F511 C511 C611 119.9(10)
C411 C511 C611 120.0
F611 C611 C511 117.1(9)
F611 C611 C111 122.8(9)
C511 C611 C111 120.0
C212 C112 C612 120.0
C212 C112 S112 116.4(6)
C612 C112 S112 123.5(6)
F212 C212 C312 116.9(8)
F212 C212 C112 123.1(8)
C312 C212 C112 120.0
F312 C312 C412 118.9(8)
F312 C312 C212 121.1(8)
C412 C312 C212 120.0
F412 C412 C312 119.5(8)
F412 C412 C512 120.5(8)
C312 C412 C512 120.0
F512 C512 C612 121.1(8)
F512 C512 C412 118.9(8)
C612 C512 C412 120.0
F612 C612 C512 118.9(8)
F612 C612 C112 121.1(8)
C512 C612 C112 120.0
N1 C1 C2 176.3(13)
C31 N11 N21 113.7(10)
C31 N11 C12 130.5(12)
N21 N11 C12 115.6(10)
C53 N13 C13 123.6(9)
C53 N13 Cu1 119.6(7)
C13 N13 Cu1 116.1(7)
N24 N14 C34 111.7(11)
N24 N14 C15 119.3(12)
C34 N14 C15 128.2(12)
C56 N16 C16 114.3(10)
C56 N16 Cu2 122.2(9)
C16 N16 Cu2 123.2(8)
C11 N21 N11 100.0(9)
C11 N21 Cu1 140.0(8)
N11 N21 Cu1 118.3(7)
N14 N24 C14 103.6(11)
N14 N24 Cu2 115.2(9)
C14 N24 Cu2 131.9(9)
C1 N1 Cu5 167.6(10)
C33 O13 C73 113.9(8)
C86 O16 C36 112.5(11)
C101 S11 C91 103.1(6)
C104 S14 C94 100.4(5)
C104 S14 Cu2 113.5(4)
C94 S14 Cu2 105.6(4)
C17 S17 Cu1 109.4(3)
C17 S17 Cu6 104.0(3)
Cu1 S17 Cu6 95.48(11)
C17 S17 Cu4 116.8(3)
Cu1 S17 Cu4 133.81(13)
Cu6 S17 Cu4 74.90(10)
C18 S18 Cu5 111.7(4)
C18 S18 Cu6 107.4(3)
Cu5 S18 Cu6 78.87(11)
C19 S19 Cu4 108.7(3)
C19 S19 Cu5 108.2(3)
Cu4 S19 Cu5 76.45(10)
C110 S110 Cu4 109.1(3)
C110 S110 Cu3 109.9(3)
Cu4 S110 Cu3 101.63(12)
C111 S111 Cu3 109.2(3)
C111 S111 Cu2 101.7(3)
Cu3 S111 Cu2 106.01(13)
C112 S112 Cu6 106.1(2)
C112 S112 Cu3 115.7(3)
Cu6 S112 Cu3 98.49(11)
N21 Cu1 N13 95.0(4)
N21 Cu1 S17 133.6(3)
N13 Cu1 S17 131.1(3)
N16 Cu2 N24 92.2(4)
N16 Cu2 S111 120.6(2)
N24 Cu2 S111 127.2(3)
N16 Cu2 S14 118.5(3)
N24 Cu2 S14 91.0(3)
S111 Cu2 S14 104.81(13)
S111 Cu3 S112 124.74(12)
S111 Cu3 S110 126.15(12)
S112 Cu3 S110 108.65(12)
S19 Cu4 S110 144.50(12)
S19 Cu4 S17 111.59(11)
S110 Cu4 S17 103.91(11)
S19 Cu4 Cu5 52.51(9)
S110 Cu4 Cu5 120.81(10)
S17 Cu4 Cu5 101.64(9)
S19 Cu4 Cu6 104.88(10)
S110 Cu4 Cu6 96.84(9)
S17 Cu4 Cu6 52.01(8)
Cu5 Cu4 Cu6 61.21(5)
N1 Cu5 S18 123.0(3)
N1 Cu5 S19 120.4(3)
S18 Cu5 S19 116.55(13)
N1 Cu5 Cu4 111.9(3)
S18 Cu5 Cu4 102.86(10)
S19 Cu5 Cu4 51.05(8)
N1 Cu5 Cu6 113.7(3)
S18 Cu5 Cu6 50.67(9)
S19 Cu5 Cu6 102.77(10)
Cu4 Cu5 Cu6 60.19(5)
S112 Cu6 S18 135.93(12)
S112 Cu6 S17 112.93(11)
S18 Cu6 S17 111.14(11)
S112 Cu6 Cu4 104.80(9)
S18 Cu6 Cu4 101.27(10)
S17 Cu6 Cu4 53.08(8)
S112 Cu6 Cu5 119.70(10)
S18 Cu6 Cu5 50.45(9)
S17 Cu6 Cu5 100.33(9)
Cu4 Cu6 Cu5 58.60(5)

loop_
_geom_bond_atom_site_label_1
_geom_bond_atom_site_label_2
_geom_bond_distance
C11 N21 1.330(10)
C11 C21 1.432(12)
C11 C41 1.509(11)
C12 N11 1.430(11)
C12 C13 1.449(11)
C13 N13 1.319(11)
C13 C23 1.449(11)
C14 C24 1.381(13)
C14 N24 1.397(13)
C14 C44 1.422(13)
C15 C16 1.439(12)
C15 N14 1.451(11)
C16 N16 1.325(11)
C16 C26 1.375(12)
C17 C27 1.3900
C17 C67 1.3900
C17 S17 1.793(6)
C27 F27 1.310(7)
C27 C37 1.3900
C37 F37 1.316(8)
C37 C47 1.3900
C47 F47 1.347(8)
C47 C57 1.3900
C57 F57 1.310(8)
C57 C67 1.3900
C67 F67 1.332(7)
C18 C28 1.3900
C18 C68 1.3900
C18 S18 1.761(6)
C28 F28 1.278(8)
C28 C38 1.3900
C38 F38 1.315(8)
C38 C48 1.3900
C48 F48 1.358(8)
C48 C58 1.3900
C58 F58 1.310(9)
C58 C68 1.3900
C68 F68 1.318(8)
C19 C29 1.3900
C19 C69 1.3900
C19 S19 1.743(7)
C29 F29 1.318(8)
C29 C39 1.3900
C39 F39 1.325(9)
C39 C49 1.3900
C49 F49 1.374(8)
C49 C59 1.3900
C59 F59 1.341(8)
C59 C69 1.3900
C69 F69 1.312(7)
C21 C31 1.393(12)
C23 C33 1.345(11)
C23 C63 1.576(11)
C24 C34 1.360(13)
C26 C36 1.351(12)
C26 C76 1.446(12)
C31 N11 1.277(11)
C33 O13 1.335(10)
C33 C43 1.402(11)
C34 N14 1.396(13)
C36 C46 1.361(12)
C36 O16 1.373(11)
C41 C91 1.391(12)
C41 C51 1.419(12)
C43 C53 1.414(11)
C43 C83 1.462(11)
C44 C94 1.368(13)
C44 C54 1.393(12)
C46 C56 1.374(12)
C46 C96 1.502(11)
C51 C61 1.427(12)
C53 N13 1.305(10)
C54 C64 1.400(14)
C56 N16 1.304(10)
C61 C71 1.402(12)
C64 C74 1.381(14)
C71 C81 1.354(12)
C73 O13 1.409(9)
C74 C84 1.366(13)
C81 C91 1.453(12)
C84 C94 1.409(13)
C86 O16 1.324(13)
C91 S11 1.744(11)
C94 S14 1.821(11)
C101 S11 1.698(12)
C104 S14 1.770(11)
C110 C210 1.3900
C110 C610 1.3900
C110 S110 1.772(6)
C210 F210 1.304(7)
C210 C310 1.3900
C310 F310 1.285(7)
C310 C410 1.3900
C410 F410 1.346(7)
C410 C510 1.3900
C510 F510 1.375(7)
C510 C610 1.3900
C610 F610 1.322(7)
C111 C211 1.3900
C111 C611 1.3900
C111 S111 1.720(6)
C211 F211 1.280(7)
C211 C311 1.3900
C311 F311 1.326(9)
C311 C411 1.3900
C411 F411 1.340(9)
C411 C511 1.3900
C511 F511 1.348(8)
C511 C611 1.3900
C611 F611 1.312(7)
C112 C212 1.3900
C112 C612 1.3900
C112 S112 1.794(5)
C212 F212 1.307(7)
C212 C312 1.3900
C312 F312 1.313(7)
C312 C412 1.3900
C412 F412 1.331(6)
C412 C512 1.3900
C512 F512 1.292(7)
C512 C612 1.3900
C612 F612 1.290(7)
C1 N1 1.167(13)
C1 C2 1.503(14)
N11 N21 1.397(10)
N13 Cu1 2.072(7)
N14 N24 1.375(11)
N16 Cu2 2.028(8)
N21 Cu1 1.937(8)
N24 Cu2 2.032(10)
N1 Cu5 1.875(11)
S14 Cu2 2.399(4)
S17 Cu1 2.156(3)
S17 Cu6 2.297(3)
S17 Cu4 2.330(3)
S18 Cu5 2.234(4)
S18 Cu6 2.241(3)
S19 Cu4 2.214(3)
S19 Cu5 2.259(3)
S110 Cu4 2.241(3)
S110 Cu3 2.261(3)
S111 Cu3 2.223(3)
S111 Cu2 2.254(3)
S112 Cu6 2.239(3)
S112 Cu3 2.244(3)
Cu4 Cu5 2.768(2)
Cu4 Cu6 2.8141(19)
Cu5 Cu6 2.842(2)
